data_7101726
loop_
_publ_author_name
'Sa\~nudo, E Carolina'
'Muryn, Christopher A'
'Helliwell, Madeleine A'
'Timco, Grigore A'
'Wernsdorfer, Wolfgang'
'Winpenny, Richard E P'

_publ_section_title
;
 Al, Ga and In heterometallic wheels and their by-products.
;
_journal_issue 8
_journal_name_full 'Chemical communications (Cambridge, England)'
_journal_page_first 801
_journal_page_last 803
_journal_paper_doi 10.1039/b613877b
_journal_year 2007
_chemical_formula_sum 'C86 H160 F8 In7 N Ni O32'
_chemical_formula_weight 2734.60
_chemical_name_systematic
;
?
;
_space_group_IT_number 14
_symmetry_cell_setting monoclinic
_symmetry_space_group_name_Hall '-P 2ybc'
_symmetry_space_group_name_H-M 'P 1 21/c 1'
_atom_sites_solution_hydrogens geom
_atom_sites_solution_primary direct
_atom_sites_solution_secondary difmap
_audit_creation_method SHELXL-97
_cell_angle_alpha 90.00
_cell_angle_beta 110.983(15)
_cell_angle_gamma 90.00
_cell_formula_units_Z 4
_cell_length_a 25.907(4)
_cell_length_b 16.463(3)
_cell_length_c 31.224(5)
_cell_measurement_reflns_used 4528
_cell_measurement_temperature 100(2)
_cell_measurement_theta_max 32.0352
_cell_measurement_theta_min 2.6062
_cell_volume 12435(4)
_computing_cell_refinement
;
CrysAlis RED, Oxford Diffraction Ltd.,
Version 1.171.28cycle4 beta (release 11-11-2005 CrysAlis171 .NET)
(compiled Nov 11 2005,15:50:43)
;
_computing_data_collection
;
CrysAlis CCD, Oxford Diffraction Ltd.,
Version 1.171.28cycle4 beta (release 11-11-2005 CrysAlis171 .NET)
(compiled Nov 11 2005,15:50:43)
;
_computing_data_reduction
;
CrysAlis RED, Oxford Diffraction Ltd.,
Version 1.171.28cycle4 beta (release 11-11-2005 CrysAlis171 .NET)
(compiled Nov 11 2005,15:50:43)
;
_computing_molecular_graphics 'SHELXL-97 (Sheldrick, 1997)'
_computing_publication_material 'SHELXL-97 (Sheldrick, 1997)'
_computing_structure_refinement 'SHELXL-97 (Sheldrick, 1997)'
_computing_structure_solution 'SHELXS-97 (Sheldrick, 1990)'
_diffrn_ambient_temperature 100(2)
_diffrn_detector_area_resol_mean 8.3367
_diffrn_measured_fraction_theta_full 0.989
_diffrn_measured_fraction_theta_max 0.989
_diffrn_measurement_device_type 'Oxford Diffraction XCalibur 2'
_diffrn_measurement_method 'phi and omega'
_diffrn_radiation_monochromator graphite
_diffrn_radiation_source 'Enhance (Mo) X-ray Source'
_diffrn_radiation_type 'Mo K\a'
_diffrn_radiation_wavelength 0.7107
_diffrn_reflns_av_R_equivalents 0.1294
_diffrn_reflns_av_sigmaI/netI 0.1082
_diffrn_reflns_limit_h_max 17
_diffrn_reflns_limit_h_min -16
_diffrn_reflns_limit_k_max 10
_diffrn_reflns_limit_k_min -10
_diffrn_reflns_limit_l_max 20
_diffrn_reflns_limit_l_min -20
_diffrn_reflns_number 15690
_diffrn_reflns_theta_full 13.76
_diffrn_reflns_theta_max 13.76
_diffrn_reflns_theta_min 2.63
_exptl_absorpt_coefficient_mu 1.497
_exptl_absorpt_correction_T_max 0.9289
_exptl_absorpt_correction_T_min 0.6300
_exptl_absorpt_correction_type analytical
_exptl_absorpt_process_details
;
CrysAlis RED, Oxford Diffraction Ltd.,
Version 1.171.28cycle4 beta (release 11-11-2005 CrysAlis171 .NET)
(compiled Nov 11 2005,15:50:43)
Analytical numeric absorption correction using a multifaceted crystal
model based on expressions derived by R.C. Clark & J.S. Reid.
;
_exptl_crystal_colour Clear
_exptl_crystal_density_diffrn 1.461
_exptl_crystal_density_method 'not measured'
_exptl_crystal_description Rhombic
_exptl_crystal_F_000 5528
_exptl_crystal_size_max 0.34
_exptl_crystal_size_mid 0.17
_exptl_crystal_size_min 0.05
_refine_diff_density_max 1.378
_refine_diff_density_min -0.649
_refine_diff_density_rms 0.165
_refine_ls_extinction_method none
_refine_ls_goodness_of_fit_ref 1.424
_refine_ls_hydrogen_treatment none
_refine_ls_matrix_type full
_refine_ls_number_parameters 581
_refine_ls_number_reflns 3860
_refine_ls_number_restraints 1654
_refine_ls_restrained_S_all 1.188
_refine_ls_R_factor_all 0.2151
_refine_ls_R_factor_gt 0.1241
_refine_ls_shift/su_max 0.001
_refine_ls_shift/su_mean 0.000
_refine_ls_structure_factor_coef Fsqd
_refine_ls_weighting_details 'calc w=1/[\s^2^(Fo^2^)+(0.2000P)^2^+0.0000P] where P=(Fo^2^+2Fc^2^)/3'
_refine_ls_weighting_scheme calc
_refine_ls_wR_factor_gt 0.3113
_refine_ls_wR_factor_ref 0.3898
_reflns_number_gt 2120
_reflns_number_total 3860
_reflns_threshold_expression >2sigma(I)
_cod_data_source_file b613877b.txt
_cod_data_source_block orepw310absc
_cod_depositor_comments
;
The following automatic conversions were performed:
'_symmetry_cell_setting' value 'Monoclinic' changed to 'monoclinic'
according to '/home/saulius/struct/CIF-dictionaries/cif_core.dic'
dictionary named 'cif_core.dic' version 2.4.1 from 2010-06-29.

Automatic conversion script
Id: cif_fix_enum 1527 2010-12-29 10:47:43Z saulius 
;
_cod_original_sg_symbol_H-M P2(1)/C
_cod_database_code 7101726

loop_
_symmetry_equiv_pos_as_xyz
'x, y, z'
'-x, y+1/2, -z+1/2'
'-x, -y, -z'
'x, -y-1/2, z-1/2'

loop_
_atom_site_label
_atom_site_type_symbol
_atom_site_fract_x
_atom_site_fract_y
_atom_site_fract_z
_atom_site_U_iso_or_equiv
_atom_site_adp_type
_atom_site_occupancy
_atom_site_symmetry_multiplicity
_atom_site_calc_flag
_atom_site_refinement_flags
In1 In 0.17504(18) 0.2770(3) 0.31119(15) 0.097(2) Uani 0.875 1 d P
In2 In 0.15006(18) 0.3521(3) 0.40828(16) 0.109(2) Uani 0.875 1 d P
In3 In 0.1620(2) 0.5440(4) 0.46064(18) 0.145(3) Uani 0.875 1 d P
In4 In 0.2507(2) 0.7116(3) 0.47173(19) 0.156(3) Uani 0.875 1 d P
In5 In 0.3269(2) 0.7866(3) 0.4066(2) 0.169(3) Uani 0.875 1 d P
In6 In 0.3725(3) 0.6973(4) 0.3236(2) 0.187(3) Uani 0.875 1 d P
In7 In 0.3385(3) 0.5197(4) 0.25306(19) 0.161(3) Uani 0.875 1 d P
In8 In 0.2661(2) 0.3429(3) 0.25648(16) 0.121(2) Uani 0.875 1 d P
Ni1 Ni 0.17504(18) 0.2770(3) 0.31119(15) 0.097(2) Uani 0.125 1 d P
Ni2 Ni 0.15006(18) 0.3521(3) 0.40828(16) 0.109(2) Uani 0.125 1 d P
Ni3 Ni 0.1620(2) 0.5440(4) 0.46064(18) 0.145(3) Uani 0.125 1 d P
Ni4 Ni 0.2507(2) 0.7116(3) 0.47173(19) 0.156(3) Uani 0.125 1 d P
Ni5 Ni 0.3269(2) 0.7866(3) 0.4066(2) 0.169(3) Uani 0.125 1 d P
Ni6 Ni 0.3725(3) 0.6973(4) 0.3236(2) 0.187(3) Uani 0.125 1 d P
Ni7 Ni 0.3385(3) 0.5197(4) 0.25306(19) 0.161(3) Uani 0.125 1 d P
Ni8 Ni 0.2661(2) 0.3429(3) 0.25648(16) 0.121(2) Uani 0.125 1 d P
F1 F 0.1630(11) 0.3694(17) 0.3479(9) 0.113(11) Uiso 1 1 d .
F2 F 0.1984(12) 0.4530(19) 0.4347(10) 0.133(12) Uiso 1 1 d .
F3 F 0.1992(12) 0.6187(19) 0.4330(10) 0.133(12) Uiso 1 1 d .
F4 F 0.2988(13) 0.687(2) 0.4349(11) 0.148(13) Uiso 1 1 d .
F5 F 0.3096(15) 0.713(2) 0.3490(13) 0.180(15) Uiso 1 1 d .
F6 F 0.3477(13) 0.582(2) 0.3134(11) 0.155(13) Uiso 1 1 d .
F7 F 0.2685(12) 0.4671(19) 0.2604(10) 0.127(12) Uiso 1 1 d .
F8 F 0.2437(12) 0.3423(18) 0.3132(10) 0.129(12) Uiso 1 1 d .
O1 O 0.2230(15) 0.220(2) 0.3678(12) 0.150(15) Uiso 1 1 d DU
O2 O 0.2239(14) 0.284(2) 0.4327(11) 0.121(13) Uiso 1 1 d DU
C1 C 0.243(2) 0.231(3) 0.4117(16) 0.160(18) Uiso 1 1 d DU
C2 C 0.2829(16) 0.165(2) 0.4470(13) 0.21(2) Uiso 1 1 d DU
C3 C 0.3103(19) 0.210(3) 0.4908(13) 0.15(2) Uiso 1 1 d DU
C4 C 0.322(2) 0.137(4) 0.4250(19) 0.30(4) Uiso 1 1 d DU
C5 C 0.246(3) 0.099(3) 0.452(2) 0.34(4) Uiso 1 1 d DU
O3 O 0.1026(15) 0.227(2) 0.3115(13) 0.122(14) Uiso 1 1 d U
O4 O 0.1010(17) 0.248(3) 0.3798(16) 0.140(16) Uiso 1 1 d U
C6 C 0.085(3) 0.220(4) 0.344(3) 0.122(18) Uiso 1 1 d U
C7 C 0.024(2) 0.176(3) 0.3284(18) 0.17(2) Uiso 1 1 d DU
C8 C -0.017(3) 0.223(4) 0.291(2) 0.27(4) Uiso 1 1 d DU
C9 C 0.013(4) 0.171(5) 0.3717(19) 0.32(4) Uiso 1 1 d DU
C10 C 0.033(3) 0.094(3) 0.311(2) 0.20(3) Uiso 1 1 d DU
O5 O 0.1384(15) 0.333(3) 0.4701(14) 0.134(15) Uiso 1 1 d U
O6 O 0.1199(17) 0.460(3) 0.4914(14) 0.143(16) Uiso 1 1 d U
C11 C 0.127(3) 0.394(5) 0.495(2) 0.147(19) Uiso 1 1 d U
C12 C 0.098(2) 0.366(3) 0.5318(19) 0.25(3) Uiso 1 1 d DU
C13 C 0.048(3) 0.409(5) 0.532(3) 0.33(4) Uiso 1 1 d DU
C14 C 0.148(3) 0.380(5) 0.573(3) 0.29(4) Uiso 1 1 d DU
C15 C 0.087(3) 0.278(4) 0.521(3) 0.24(3) Uiso 1 1 d DU
O7 O 0.0776(16) 0.414(3) 0.3842(13) 0.129(15) Uiso 1 1 d U
O8 O 0.0930(18) 0.548(3) 0.4023(15) 0.156(16) Uiso 1 1 d U
C16 C 0.066(3) 0.484(5) 0.382(2) 0.128(17) Uiso 1 1 d U
C17 C -0.0002(18) 0.508(2) 0.3486(14) 0.129(19) Uiso 1 1 d DU
C18 C -0.032(2) 0.474(3) 0.3761(16) 0.15(2) Uiso 1 1 d DU
C19 C -0.011(2) 0.468(3) 0.3032(15) 0.13(2) Uiso 1 1 d DU
C20 C -0.004(2) 0.598(2) 0.3449(18) 0.15(2) Uiso 1 1 d DU
O9 O 0.2303(19) 0.527(2) 0.5198(14) 0.145(16) Uiso 1 1 d U
O10 O 0.2964(15) 0.620(3) 0.5195(13) 0.125(15) Uiso 1 1 d U
C21 C 0.275(3) 0.566(4) 0.531(2) 0.125(19) Uiso 1 1 d U
C22 C 0.321(2) 0.515(4) 0.5758(19) 0.25(3) Uiso 1 1 d DU
C23 C 0.378(3) 0.544(4) 0.584(3) 0.25(4) Uiso 1 1 d DU
C24 C 0.313(4) 0.427(4) 0.565(3) 0.35(5) Uiso 1 1 d DU
C25 C 0.302(3) 0.539(5) 0.613(3) 0.27(4) Uiso 1 1 d DU
O11 O 0.1267(18) 0.635(3) 0.4872(15) 0.158(17) Uiso 1 1 d U
O12 O 0.191(2) 0.735(3) 0.5012(14) 0.156(17) Uiso 1 1 d U
C26 C 0.149(3) 0.698(5) 0.501(2) 0.149(19) Uiso 1 1 d U
C27 C 0.1104(18) 0.759(3) 0.5197(15) 0.15(2) Uiso 1 1 d DU
C28 C 0.140(2) 0.836(3) 0.5380(19) 0.19(3) Uiso 1 1 d DU
C29 C 0.093(3) 0.712(3) 0.5531(18) 0.19(3) Uiso 1 1 d DU
C30 C 0.063(2) 0.772(4) 0.4760(15) 0.19(3) Uiso 1 1 d DU
O13 O 0.3061(18) 0.799(3) 0.5116(14) 0.149(17) Uiso 1 1 d U
O14 O 0.3448(16) 0.851(2) 0.4707(16) 0.143(17) Uiso 1 1 d U
C31 C 0.333(3) 0.839(4) 0.500(2) 0.109(19) Uiso 1 1 d U
C32 C 0.370(2) 0.892(3) 0.5487(18) 0.24(3) Uiso 1 1 d DU
C33 C 0.374(3) 0.980(3) 0.540(2) 0.19(3) Uiso 1 1 d DU
C34 C 0.424(3) 0.848(4) 0.564(2) 0.22(3) Uiso 1 1 d DU
C35 C 0.342(3) 0.879(5) 0.582(3) 0.36(5) Uiso 1 1 d DU
O15 O 0.2070(17) 0.797(3) 0.4250(16) 0.159(17) Uiso 1 1 d U
O16 O 0.244(2) 0.827(3) 0.3759(16) 0.183(19) Uiso 1 1 d U
C36 C 0.212(3) 0.833(4) 0.393(3) 0.14(2) Uiso 1 1 d U
C37 C 0.147(2) 0.876(4) 0.359(2) 0.28(3) Uiso 1 1 d DU
C38 C 0.118(4) 0.802(4) 0.335(3) 0.35(5) Uiso 1 1 d DU
C39 C 0.157(4) 0.939(5) 0.329(3) 0.36(5) Uiso 1 1 d DU
C40 C 0.119(3) 0.912(5) 0.389(2) 0.27(4) Uiso 1 1 d DU
O17 O 0.4072(17) 0.735(2) 0.4364(13) 0.135(15) Uiso 1 1 d U
O18 O 0.427(2) 0.670(3) 0.382(2) 0.20(2) Uiso 1 1 d U
C41 C 0.438(4) 0.694(5) 0.421(3) 0.19(2) Uiso 1 1 d U
C42 C 0.499(2) 0.675(3) 0.4623(17) 0.25(3) Uiso 1 1 d DU
C43 C 0.523(2) 0.743(3) 0.495(2) 0.16(3) Uiso 1 1 d DU
C44 C 0.533(3) 0.650(4) 0.435(2) 0.28(4) Uiso 1 1 d DU
C45 C 0.484(3) 0.605(4) 0.485(2) 0.24(3) Uiso 1 1 d DU
O19 O 0.3593(16) 0.876(2) 0.3779(14) 0.177(17) Uiso 1 1 d DU
O20 O 0.4017(19) 0.808(3) 0.3374(16) 0.22(2) Uiso 1 1 d DU
C46 C 0.385(2) 0.876(3) 0.3491(17) 0.168(19) Uiso 1 1 d DU
C47 C 0.4270(19) 0.951(3) 0.3495(15) 0.24(3) Uiso 1 1 d DU
C48 C 0.4840(19) 0.917(4) 0.365(2) 0.25(3) Uiso 1 1 d DU
C49 C 0.417(3) 1.013(3) 0.380(2) 0.24(3) Uiso 1 1 d DU
C50 C 0.409(3) 0.979(4) 0.3011(18) 0.35(5) Uiso 1 1 d DU
O21 O 0.431(2) 0.682(3) 0.2988(18) 0.27(2) Uiso 1 1 d DU
O22 O 0.4104(19) 0.580(3) 0.2477(17) 0.25(2) Uiso 1 1 d DU
C51 C 0.447(2) 0.622(3) 0.2798(18) 0.26(2) Uiso 1 1 d DU
C52 C 0.5040(18) 0.628(3) 0.2685(17) 0.27(3) Uiso 1 1 d DU
C53 C 0.530(3) 0.707(4) 0.288(3) 0.37(5) Uiso 1 1 d DU
C54 C 0.486(3) 0.621(4) 0.2177(17) 0.25(3) Uiso 1 1 d DU
C55 C 0.539(2) 0.558(4) 0.292(2) 0.31(4) Uiso 1 1 d DU
O23 O 0.326(2) 0.727(3) 0.2626(17) 0.27(2) Uiso 1 1 d DU
O24 O 0.297(2) 0.619(3) 0.2156(18) 0.28(2) Uiso 1 1 d DU
C56 C 0.287(2) 0.690(4) 0.230(2) 0.32(3) Uiso 1 1 d DU
C57 C 0.243(2) 0.741(3) 0.1882(17) 0.39(3) Uiso 1 1 d DU
C58 C 0.187(2) 0.705(5) 0.179(2) 0.28(4) Uiso 1 1 d DU
C59 C 0.265(3) 0.734(5) 0.1505(19) 0.29(4) Uiso 1 1 d DU
C60 C 0.246(4) 0.827(3) 0.204(3) 0.43(5) Uiso 1 1 d DU
O25 O 0.3918(16) 0.426(3) 0.2916(15) 0.148(16) Uiso 1 1 d U
O26 O 0.3511(18) 0.330(3) 0.3036(15) 0.148(17) Uiso 1 1 d U
C61 C 0.388(3) 0.368(5) 0.315(3) 0.162(19) Uiso 1 1 d U
C62 C 0.449(2) 0.343(3) 0.3442(16) 0.19(2) Uiso 1 1 d DU
C63 C 0.435(3) 0.265(3) 0.360(2) 0.22(3) Uiso 1 1 d DU
C64 C 0.469(3) 0.407(3) 0.380(2) 0.22(3) Uiso 1 1 d DU
C65 C 0.488(3) 0.333(4) 0.319(2) 0.22(3) Uiso 1 1 d DU
O27 O 0.330(2) 0.448(4) 0.192(2) 0.24(2) Uiso 1 1 d U
O28 O 0.2936(17) 0.343(3) 0.1962(15) 0.153(18) Uiso 1 1 d U
C66 C 0.305(4) 0.395(7) 0.180(3) 0.22(2) Uiso 1 1 d U
C67 C 0.313(2) 0.354(3) 0.1354(18) 0.23(2) Uiso 1 1 d DU
C68 C 0.302(3) 0.265(3) 0.133(3) 0.29(4) Uiso 1 1 d DU
C69 C 0.369(2) 0.378(4) 0.138(2) 0.22(3) Uiso 1 1 d DU
C70 C 0.269(2) 0.400(4) 0.099(2) 0.23(3) Uiso 1 1 d DU
O29 O 0.2620(18) 0.213(3) 0.2535(14) 0.157(17) Uiso 1 1 d U
O30 O 0.1920(16) 0.178(2) 0.2737(13) 0.129(15) Uiso 1 1 d U
C71 C 0.226(3) 0.172(4) 0.257(2) 0.124(18) Uiso 1 1 d U
C72 C 0.2291(18) 0.078(3) 0.2407(15) 0.15(2) Uiso 1 1 d DU
C73 C 0.1723(18) 0.051(4) 0.2115(19) 0.20(3) Uiso 1 1 d DU
C74 C 0.253(2) 0.028(4) 0.2831(16) 0.20(3) Uiso 1 1 d DU
C75 C 0.2660(19) 0.082(3) 0.2135(17) 0.14(2) Uiso 1 1 d DU
O31 O 0.1861(17) 0.352(2) 0.2111(12) 0.121(14) Uiso 1 1 d U
O32 O 0.1285(15) 0.330(2) 0.2519(14) 0.125(14) Uiso 1 1 d U
C76 C 0.142(3) 0.356(4) 0.220(2) 0.122(19) Uiso 1 1 d U
C77 C 0.083(2) 0.371(3) 0.1740(17) 0.21(3) Uiso 1 1 d DU
C78 C 0.030(3) 0.370(5) 0.183(3) 0.28(4) Uiso 1 1 d DU
C79 C 0.086(3) 0.309(4) 0.141(3) 0.25(3) Uiso 1 1 d DU
C80 C 0.097(3) 0.453(4) 0.162(3) 0.27(4) Uiso 1 1 d DU
N1 N 0.257(3) 0.533(4) 0.365(2) 0.26(3) Uiso 1 1 d DU
C100 C 0.210(4) 0.567(7) 0.326(3) 0.29(3) Uiso 1 1 d DU
C101 C 0.169(5) 0.626(6) 0.319(4) 0.34(3) Uiso 1 1 d DU
C102 C 0.144(4) 0.577(7) 0.280(3) 0.34(4) Uiso 1 1 d DU
C103 C 0.309(4) 0.495(6) 0.393(3) 0.26(3) Uiso 1 1 d DU
C104 C 0.345(4) 0.495(6) 0.439(4) 0.29(3) Uiso 1 1 d DU
C105 C 0.333(4) 0.412(6) 0.433(4) 0.32(4) Uiso 1 1 d DU

loop_
_atom_site_aniso_label
_atom_site_aniso_U_11
_atom_site_aniso_U_22
_atom_site_aniso_U_33
_atom_site_aniso_U_23
_atom_site_aniso_U_13
_atom_site_aniso_U_12
In1 0.095(4) 0.096(5) 0.092(4) -0.004(3) 0.025(3) -0.004(3)
In2 0.085(4) 0.133(5) 0.107(5) -0.010(4) 0.031(3) 0.005(4)
In3 0.106(5) 0.172(6) 0.124(5) -0.053(4) 0.000(4) 0.006(4)
In4 0.125(5) 0.132(6) 0.147(5) -0.042(5) -0.029(4) 0.003(4)
In5 0.099(5) 0.124(6) 0.223(7) -0.016(5) -0.017(5) -0.014(4)
In6 0.228(7) 0.177(7) 0.129(6) -0.031(5) 0.031(6) -0.114(6)
In7 0.190(6) 0.144(6) 0.132(5) -0.015(5) 0.036(5) -0.065(5)
In8 0.134(5) 0.123(6) 0.110(5) -0.019(4) 0.048(4) -0.036(4)
Ni1 0.095(4) 0.096(5) 0.092(4) -0.004(3) 0.025(3) -0.004(3)
Ni2 0.085(4) 0.133(5) 0.107(5) -0.010(4) 0.031(3) 0.005(4)
Ni3 0.106(5) 0.172(6) 0.124(5) -0.053(4) 0.000(4) 0.006(4)
Ni4 0.125(5) 0.132(6) 0.147(5) -0.042(5) -0.029(4) 0.003(4)
Ni5 0.099(5) 0.124(6) 0.223(7) -0.016(5) -0.017(5) -0.014(4)
Ni6 0.228(7) 0.177(7) 0.129(6) -0.031(5) 0.031(6) -0.114(6)
Ni7 0.190(6) 0.144(6) 0.132(5) -0.015(5) 0.036(5) -0.065(5)
Ni8 0.134(5) 0.123(6) 0.110(5) -0.019(4) 0.048(4) -0.036(4)

loop_
_atom_type_symbol
_atom_type_description
_atom_type_scat_dispersion_real
_atom_type_scat_dispersion_imag
_atom_type_scat_source
C C 0.0033 0.0016 'International Tables Vol C Tables 4.2.6.8 and 6.1.1.4'
H H 0.0000 0.0000 'International Tables Vol C Tables 4.2.6.8 and 6.1.1.4'
N N 0.0061 0.0033 'International Tables Vol C Tables 4.2.6.8 and 6.1.1.4'
O O 0.0106 0.0060 'International Tables Vol C Tables 4.2.6.8 and 6.1.1.4'
F F 0.0171 0.0103 'International Tables Vol C Tables 4.2.6.8 and 6.1.1.4'
Ni Ni 0.3393 1.1124 'International Tables Vol C Tables 4.2.6.8 and 6.1.1.4'
In In -0.7276 1.3100 'International Tables Vol C Tables 4.2.6.8 and 6.1.1.4'

loop_
_geom_angle_atom_site_label_1
_geom_angle_atom_site_label_2
_geom_angle_atom_site_label_3
_geom_angle
O1 In1 F1 91.4(13)
O1 In1 O32 176.5(15)
F1 In1 O32 92.0(13)
O1 In1 O3 95.1(15)
F1 In1 O3 88.3(13)
O32 In1 O3 85.8(15)
O1 In1 F8 87.8(14)
F1 In1 F8 84.0(11)
O32 In1 F8 91.7(14)
O3 In1 F8 171.9(13)
O1 In1 O30 86.7(14)
F1 In1 O30 177.3(13)
O32 In1 O30 89.8(14)
O3 In1 O30 93.8(15)
F8 In1 O30 93.9(13)
O7 In2 F1 91.3(13)
O7 In2 F2 95.1(14)
F1 In2 F2 88.8(11)
O7 In2 O5 90.0(15)
F1 In2 O5 178.7(14)
F2 In2 O5 91.2(14)
O7 In2 O2 178.3(15)
F1 In2 O2 88.9(12)
F2 In2 O2 86.6(12)
O5 In2 O2 89.8(14)
O7 In2 O4 85.3(16)
F1 In2 O4 89.9(14)
F2 In2 O4 178.7(14)
O5 In2 O4 90.0(16)
O2 In2 O4 93.1(14)
F3 In3 O8 89.8(15)
F3 In3 O9 94.7(15)
O8 In3 O9 173.9(18)
F3 In3 O11 94.5(15)
O8 In3 O11 87.8(17)
O9 In3 O11 95.8(16)
F3 In3 F2 85.2(12)
O8 In3 F2 92.9(14)
O9 In3 F2 83.5(13)
O11 In3 F2 179.2(16)
F3 In3 O6 179.7(16)
O8 In3 O6 90.0(16)
O9 In3 O6 85.5(16)
O11 In3 O6 85.5(17)
F2 In3 O6 94.8(14)
F4 In4 O15 91.8(15)
F4 In4 O13 92.7(15)
O15 In4 O13 92.2(17)
F4 In4 O12 171.7(15)
O15 In4 O12 83.1(16)
O13 In4 O12 94.0(17)
F4 In4 F3 85.3(12)
O15 In4 F3 90.9(14)
O13 In4 F3 176.4(14)
O12 In4 F3 88.2(15)
F4 In4 O10 87.3(14)
O15 In4 O10 178.6(15)
O13 In4 O10 88.9(16)
O12 In4 O10 97.8(15)
F3 In4 O10 88.0(13)
O19 In5 F5 92.1(15)
O19 In5 F4 174.5(15)
F5 In5 F4 84.6(14)
O19 In5 O17 89.2(15)
F5 In5 O17 91.2(15)
F4 In5 O17 86.4(13)
O19 In5 O16 95.0(17)
F5 In5 O16 85.6(17)
F4 In5 O16 89.2(16)
O17 In5 O16 174.7(16)
O19 In5 O14 94.0(16)
F5 In5 O14 173.4(15)
F4 In5 O14 89.1(15)
O17 In5 O14 86.3(15)
O16 In5 O14 96.5(17)
O23 In6 O18 173(2)
O23 In6 O21 86(2)
O18 In6 O21 87(2)
O23 In6 O20 92(2)
O18 In6 O20 85(2)
O21 In6 O20 85(2)
O23 In6 F6 91.9(19)
O18 In6 F6 90.6(18)
O21 In6 F6 93.5(18)
O20 In6 F6 175.8(18)
O23 In6 F5 93(2)
O18 In6 F5 94.1(18)
O21 In6 F5 178.9(19)
O20 In6 F5 95.6(16)
F6 In6 F5 85.8(14)
O24 In7 F6 89.5(17)
O24 In7 F7 95.7(17)
F6 In7 F7 85.9(12)
O24 In7 O25 171.3(19)
F6 In7 O25 90.1(14)
F7 In7 O25 92.9(14)
O24 In7 O22 83(2)
F6 In7 O22 91.3(16)
F7 In7 O22 177.0(16)
O25 In7 O22 88.3(18)
O24 In7 O27 94(2)
F6 In7 O27 176.8(18)
F7 In7 O27 93.0(17)
O25 In7 O27 87.0(19)
O22 In7 O27 90(2)
F7 In8 F8 88.0(11)
F7 In8 O31 88.4(13)
F8 In8 O31 93.9(13)
F7 In8 O29 178.3(14)
F8 In8 O29 90.4(14)
O31 In8 O29 91.0(15)
F7 In8 O26 93.1(14)
F8 In8 O26 86.9(13)
O31 In8 O26 178.3(16)
O29 In8 O26 87.4(16)
F7 In8 O28 92.0(14)
F8 In8 O28 178.0(14)
O31 In8 O28 88.0(15)
O29 In8 O28 89.6(16)
O26 In8 O28 91.1(15)
In1 F1 In2 122.2(14)
In2 F2 In3 116.1(14)
In3 F3 In4 121.2(15)
In4 F4 In5 117.0(16)
In6 F5 In5 116.6(18)
In6 F6 In7 122.7(16)
In8 F7 In7 114.5(14)
In8 F8 In1 119.0(14)
C1 O1 In1 139(3)
C1 O2 In2 129(3)
O1 C1 O2 124(5)
O1 C1 C2 123(3)
O2 C1 C2 112(3)
C4 C2 C3 113.5(16)
C4 C2 C5 112.5(16)
C3 C2 C5 112.5(16)
C4 C2 C1 105.7(17)
C3 C2 C1 106.1(17)
C5 C2 C1 105.7(17)
C6 O3 In1 130(4)
C6 O4 In2 133(5)
O4 C6 O3 130(7)
O4 C6 C7 116(7)
O3 C6 C7 113(6)
C9 C7 C10 113(2)
C9 C7 C8 114(3)
C10 C7 C8 110(2)
C9 C7 C6 103(6)
C10 C7 C6 105(5)
C8 C7 C6 110(5)
C11 O5 In2 123(4)
C11 O6 In3 125(6)
O6 C11 O5 138(8)
O6 C11 C12 104(7)
O5 C11 C12 116(6)
C14 C12 C13 115(3)
C14 C12 C15 112(2)
C13 C12 C15 112(2)
C14 C12 C11 94(5)
C13 C12 C11 120(6)
C15 C12 C11 102(5)
C16 O7 In2 134(5)
C16 O8 In3 123(4)
O7 C16 O8 132(7)
O7 C16 C17 117(7)
O8 C16 C17 111(6)
C20 C17 C19 112(2)
C20 C17 C18 113(2)
C19 C17 C18 115(2)
C20 C17 C16 107(5)
C19 C17 C16 107(4)
C18 C17 C16 101(4)
C21 O9 In3 126(4)
C21 O10 In4 123(5)
O10 C21 O9 142(7)
O10 C21 C22 111(7)
O9 C21 C22 106(6)
C25 C22 C24 111(2)
C25 C22 C23 112(3)
C24 C22 C23 115(3)
C25 C22 C21 100(5)
C24 C22 C21 107(6)
C23 C22 C21 110(5)
C26 O11 In3 123(5)
C26 O12 In4 133(5)
O11 C26 O12 138(8)
O11 C26 C27 112(7)
O12 C26 C27 109(7)
C28 C27 C29 115(2)
C28 C27 C30 111(2)
C29 C27 C30 111(2)
C28 C27 C26 111(5)
C29 C27 C26 107(5)
C30 C27 C26 100(4)
C31 O13 In4 126(5)
C31 O14 In5 132(5)
O14 C31 O13 142(8)
O14 C31 C32 115(7)
O13 C31 C32 102(6)
C33 C32 C34 114(3)
C33 C32 C35 111(2)
C34 C32 C35 111(2)
C33 C32 C31 113(5)
C34 C32 C31 101(5)
C35 C32 C31 107(6)
C36 O15 In4 137(5)
C36 O16 In5 127(6)
O16 C36 O15 131(8)
O16 C36 C37 116(7)
O15 C36 C37 109(7)
C39 C37 C38 114(3)
C39 C37 C40 111(2)
C38 C37 C40 112(2)
C39 C37 C36 108(6)
C38 C37 C36 100(6)
C40 C37 C36 111(6)
C41 O17 In5 134(5)
C41 O18 In6 136(7)
O18 C41 O17 127(9)
O18 C41 C42 123(9)
O17 C41 C42 110(8)
C45 C42 C44 112(2)
C45 C42 C43 112(2)
C44 C42 C43 114(3)
C45 C42 C41 101(5)
C44 C42 C41 101(6)
C43 C42 C41 116(5)
C46 O19 In5 134(3)
C46 O20 In6 136(4)
O19 C46 O20 120(5)
O19 C46 C47 120(4)
O20 C46 C47 111(3)
C49 C47 C50 112(2)
C49 C47 C48 115(2)
C50 C47 C48 111(2)
C49 C47 C46 105(2)
C50 C47 C46 105(2)
C48 C47 C46 107(2)
C51 O21 In6 135(4)
C51 O22 In7 126(4)
O21 C51 O22 119(5)
O21 C51 C52 122(4)
O22 C51 C52 109(3)
C55 C52 C54 111(2)
C55 C52 C53 112(2)
C54 C52 C53 115(2)
C55 C52 C51 107(2)
C54 C52 C51 105(2)
C53 C52 C51 106(2)
C56 O23 In6 133(4)
C56 O24 In7 129(4)
O23 C56 O24 119(5)
O23 C56 C57 120(4)
O24 C56 C57 110(4)
C60 C57 C59 110(2)
C60 C57 C58 112(2)
C59 C57 C58 117(2)
C60 C57 C56 106(2)
C59 C57 C56 104(2)
C58 C57 C56 107(2)
C61 O25 In7 136(5)
C61 O26 In8 137(7)
O26 C61 O25 119(9)
O26 C61 C62 129(9)
O25 C61 C62 105(7)
C63 C62 C64 115(3)
C63 C62 C65 112(2)
C64 C62 C65 112(2)
C63 C62 C61 95(5)
C64 C62 C61 104(5)
C65 C62 C61 118(5)
C66 O27 In7 128(8)
C66 O28 In8 129(7)
O27 C66 O28 134(10)
O27 C66 C67 115(10)
O28 C66 C67 103(9)
C69 C67 C68 115(3)
C69 C67 C70 113(2)
C68 C67 C70 112(2)
C69 C67 C66 105(6)
C68 C67 C66 112(6)
C70 C67 C66 98(5)
C71 O29 In8 126(5)
C71 O30 In1 130(5)
O29 C71 O30 136(8)
O29 C71 C72 113(7)
O30 C71 C72 110(6)
C75 C72 C73 111(2)
C75 C72 C74 112(2)
C73 C72 C74 113(2)
C75 C72 C71 104(5)
C73 C72 C71 108(5)
C74 C72 C71 108(4)
C76 O31 In8 128(4)
C76 O32 In1 130(4)
O32 C76 O31 133(6)
O32 C76 C77 107(6)
O31 C76 C77 117(6)
C78 C77 C80 113(2)
C78 C77 C79 115(3)
C80 C77 C79 112(2)
C78 C77 C76 117(5)
C80 C77 C76 96(5)
C79 C77 C76 102(5)
C103 N1 C100 164(9)
C101 C100 N1 138(10)
C101 C100 C102 50(3)
N1 C100 C102 161(10)
C102 C101 C100 80(6)
C101 C102 C100 50(3)
C104 C103 N1 139(10)
C104 C103 C105 50(3)
N1 C103 C105 139(9)
C105 C104 C103 80(6)
C104 C105 C103 50(3)

loop_
_geom_bond_atom_site_label_1
_geom_bond_atom_site_label_2
_geom_bond_distance
In1 O1 2.00(4)
In1 F1 2.00(3)
In1 O32 2.01(4)
In1 O3 2.05(4)
In1 F8 2.06(3)
In1 O30 2.14(4)
In2 O7 2.03(4)
In2 F1 2.05(3)
In2 F2 2.07(3)
In2 O5 2.08(4)
In2 O2 2.11(3)
In2 O4 2.13(5)
In3 F3 1.95(3)
In3 O8 2.05(5)
In3 O9 2.07(4)
In3 O11 2.08(5)
In3 F2 2.08(3)
In3 O6 2.18(4)
In4 F4 2.02(3)
In4 O15 2.05(5)
In4 O13 2.10(5)
In4 O12 2.10(5)
In4 F3 2.11(3)
In4 O10 2.16(4)
In5 O19 2.05(4)
In5 F5 2.08(4)
In5 F4 2.12(3)
In5 O17 2.13(4)
In5 O16 2.13(5)
In5 O14 2.16(5)
In6 O23 1.91(5)
In6 O18 1.92(6)
In6 O21 1.94(5)
In6 O20 1.96(4)
In6 F6 1.99(4)
In6 F5 2.07(4)
In7 O24 2.07(5)
In7 F6 2.08(3)
In7 F7 2.09(3)
In7 O25 2.13(5)
In7 O22 2.17(4)
In7 O27 2.18(6)
In8 F7 2.05(3)
In8 F8 2.05(3)
In8 O31 2.05(4)
In8 O29 2.14(5)
In8 O26 2.18(5)
In8 O28 2.24(4)
O1 C1 1.29(4)
O2 C1 1.30(4)
C1 C2 1.63(4)
C2 C4 1.484(17)
C2 C3 1.485(17)
C2 C5 1.491(17)
O3 C6 1.25(6)
O4 C6 1.14(7)
C6 C7 1.65(6)
C7 C9 1.482(17)
C7 C10 1.488(17)
C7 C8 1.496(17)
O5 C11 1.36(7)
O6 C11 1.10(8)
C11 C12 1.66(7)
C12 C14 1.483(17)
C12 C13 1.488(17)
C12 C15 1.489(17)
O7 C16 1.18(7)
O8 C16 1.31(7)
C16 C17 1.70(7)
C17 C20 1.489(17)
C17 C19 1.490(17)
C17 C18 1.493(17)
O9 C21 1.26(7)
O10 C21 1.17(7)
C21 C22 1.70(7)
C22 C25 1.487(17)
C22 C24 1.488(17)
C22 C23 1.490(17)
O11 C26 1.18(8)
O12 C26 1.25(7)
C26 C27 1.66(7)
C27 C28 1.486(17)
C27 C29 1.488(17)
C27 C30 1.494(17)
O13 C31 1.12(7)
O14 C31 1.07(7)
C31 C32 1.72(7)
C32 C33 1.487(17)
C32 C34 1.494(17)
C32 C35 1.495(17)
O15 C36 1.20(7)
O16 C36 1.14(7)
C36 C37 1.78(7)
C37 C39 1.485(17)
C37 C38 1.489(17)
C37 C40 1.492(17)
O17 C41 1.29(9)
O18 C41 1.19(9)
C41 C42 1.67(8)
C42 C45 1.487(17)
C42 C44 1.488(17)
C42 C43 1.490(17)
O19 C46 1.30(4)
O20 C46 1.30(4)
C46 C47 1.64(5)
C47 C49 1.483(17)
C47 C50 1.487(17)
C47 C48 1.487(17)
O21 C51 1.30(4)
O22 C51 1.31(4)
C51 C52 1.63(5)
C52 C55 1.486(17)
C52 C54 1.488(17)
C52 C53 1.489(17)
O23 C56 1.30(4)
O24 C56 1.31(4)
C56 C57 1.64(5)
C57 C60 1.489(17)
C57 C59 1.492(17)
C57 C58 1.493(17)
O25 C61 1.24(7)
O26 C61 1.09(8)
C61 C62 1.58(8)
C62 C63 1.485(17)
C62 C64 1.485(17)
C62 C65 1.487(17)
O27 C66 1.07(11)
O28 C66 1.10(10)
C66 C67 1.61(10)
C67 C69 1.486(17)
C67 C68 1.487(17)
C67 C70 1.487(17)
O29 C71 1.18(7)
O30 C71 1.19(7)
C71 C72 1.64(7)
C72 C75 1.489(17)
C72 C73 1.490(17)
C72 C74 1.490(17)
O31 C76 1.26(6)
O32 C76 1.26(6)
C76 C77 1.70(7)
C77 C78 1.484(17)
C77 C80 1.486(17)
C77 C79 1.489(17)
N1 C103 1.47(6)
N1 C100 1.48(6)
C100 C101 1.40(7)
C100 C102 1.81(9)
C101 C102 1.40(7)
C103 C104 1.40(7)
C103 C105 1.80(9)
C104 C105 1.40(7)

loop_
_geom_torsion_atom_site_label_1
_geom_torsion_atom_site_label_2
_geom_torsion_atom_site_label_3
_geom_torsion_atom_site_label_4
_geom_torsion
O1 In1 F1 In2 -40.9(17)
O32 In1 F1 In2 139.9(17)
O3 In1 F1 In2 54.1(17)
F8 In1 F1 In2 -128.5(16)
O30 In1 F1 In2 -88(29)
O7 In2 F1 In1 -124.1(18)
F2 In2 F1 In1 140.9(16)
O5 In2 F1 In1 48(63)
O2 In2 F1 In1 54.3(16)
O4 In2 F1 In1 -38.8(17)
O7 In2 F2 In3 33.6(17)
F1 In2 F2 In3 124.8(15)
O5 In2 F2 In3 -56.5(17)
O2 In2 F2 In3 -146.2(16)
O4 In2 F2 In3 140(63)
F3 In3 F2 In2 -140.8(16)
O8 In3 F2 In2 -51.3(18)
O9 In3 F2 In2 123.9(18)
O11 In3 F2 In2 150(100)
O6 In3 F2 In2 38.9(17)
O8 In3 F3 In4 140.6(18)
O9 In3 F3 In4 -43.5(18)
O11 In3 F3 In4 52.8(19)
F2 In3 F3 In4 -126.5(17)
O6 In3 F3 In4 156(100)
F4 In4 F3 In3 142.0(18)
O15 In4 F3 In3 -126.3(19)
O13 In4 F3 In3 85(25)
O12 In4 F3 In3 -43.3(18)
O10 In4 F3 In3 54.6(18)
O15 In4 F4 In5 42.2(19)
O13 In4 F4 In5 -50.1(19)
O12 In4 F4 In5 94(11)
F3 In4 F4 In5 132.9(17)
O10 In4 F4 In5 -138.9(18)
O19 In5 F4 In4 168(15)
F5 In5 F4 In4 -138.9(18)
O17 In5 F4 In4 129.6(18)
O16 In5 F4 In4 -53.3(19)
O14 In5 F4 In4 43.2(18)
O23 In6 F5 In5 -128(2)
O18 In6 F5 In5 50(2)
O21 In6 F5 In5 -171(100)
O20 In6 F5 In5 -36(2)
F6 In6 F5 In5 140.2(19)
O19 In5 F5 In6 48(2)
F4 In5 F5 In6 -127.5(19)
O17 In5 F5 In6 -41.2(19)
O16 In5 F5 In6 143(2)
O14 In5 F5 In6 -109(13)
O23 In6 F6 In7 42(2)
O18 In6 F6 In7 -131(2)
O21 In6 F6 In7 -44(2)
O20 In6 F6 In7 -116(22)
F5 In6 F6 In7 135(2)
O24 In7 F6 In6 -46(2)
F7 In7 F6 In6 -141.4(19)
O25 In7 F6 In6 126(2)
O22 In7 F6 In6 37(2)
O27 In7 F6 In6 149(32)
F8 In8 F7 In7 134.3(15)
O31 In8 F7 In7 -131.8(16)
O29 In8 F7 In7 157(52)
O26 In8 F7 In7 47.5(16)
O28 In8 F7 In7 -43.8(17)
O24 In7 F7 In8 142.4(19)
F6 In7 F7 In8 -128.6(16)
O25 In7 F7 In8 -38.7(17)
O22 In7 F7 In8 -153(31)
O27 In7 F7 In8 48(2)
F7 In8 F8 In1 128.7(17)
O31 In8 F8 In1 40.4(18)
O29 In8 F8 In1 -50.6(18)
O26 In8 F8 In1 -138.0(18)
O28 In8 F8 In1 -142(42)
O1 In1 F8 In8 125.4(18)
F1 In1 F8 In8 -142.9(17)
O32 In1 F8 In8 -51.0(18)
O3 In1 F8 In8 -123(9)
O30 In1 F8 In8 38.9(18)
F1 In1 O1 C1 -1(6)
O32 In1 O1 C1 165(23)
O3 In1 O1 C1 -90(6)
F8 In1 O1 C1 83(6)
O30 In1 O1 C1 177(6)
O7 In2 O2 C1 55(48)
F1 In2 O2 C1 -42(5)
F2 In2 O2 C1 -131(5)
O5 In2 O2 C1 138(5)
O4 In2 O2 C1 48(5)
In1 O1 C1 O2 16(10)
In1 O1 C1 C2 -179(3)
In2 O2 C1 O1 13(9)
In2 O2 C1 C2 -153(2)
O1 C1 C2 C4 42(5)
O2 C1 C2 C4 -152(4)
O1 C1 C2 C3 162(5)
O2 C1 C2 C3 -31(5)
O1 C1 C2 C5 -78(5)
O2 C1 C2 C5 88(4)
O1 In1 O3 C6 47(5)
F1 In1 O3 C6 -44(5)
O32 In1 O3 C6 -136(5)
F8 In1 O3 C6 -64(12)
O30 In1 O3 C6 134(5)
O7 In2 O4 C6 85(6)
F1 In2 O4 C6 -6(6)
F2 In2 O4 C6 -22(68)
O5 In2 O4 C6 175(6)
O2 In2 O4 C6 -95(6)
In2 O4 C6 O3 22(12)
In2 O4 C6 C7 -147(4)
In1 O3 C6 O4 11(11)
In1 O3 C6 C7 -180(3)
O4 C6 C7 C9 -11(7)
O3 C6 C7 C9 178(5)
O4 C6 C7 C10 -130(6)
O3 C6 C7 C10 59(6)
O4 C6 C7 C8 112(6)
O3 C6 C7 C8 -60(6)
O7 In2 O5 C11 -51(5)
F1 In2 O5 C11 137(61)
F2 In2 O5 C11 44(4)
O2 In2 O5 C11 131(4)
O4 In2 O5 C11 -136(5)
F3 In3 O6 C11 87(100)
O8 In3 O6 C11 102(7)
O9 In3 O6 C11 -74(7)
O11 In3 O6 C11 -170(7)
F2 In3 O6 C11 9(7)
In3 O6 C11 O5 -34(13)
In3 O6 C11 C12 165(3)
In2 O5 C11 O6 1(13)
In2 O5 C11 C12 159(3)
O6 C11 C12 C14 -88(6)
O5 C11 C12 C14 107(6)
O6 C11 C12 C13 34(7)
O5 C11 C12 C13 -131(6)
O6 C11 C12 C15 158(6)
O5 C11 C12 C15 -7(6)
F1 In2 O7 C16 -84(6)
F2 In2 O7 C16 5(6)
O5 In2 O7 C16 96(6)
O2 In2 O7 C16 179(100)
O4 In2 O7 C16 -174(6)
F3 In3 O8 C16 133(5)
O9 In3 O8 C16 -5(18)
O11 In3 O8 C16 -132(5)
F2 In3 O8 C16 48(5)
O6 In3 O8 C16 -47(5)
In2 O7 C16 O8 -15(12)
In2 O7 C16 C17 168(3)
In3 O8 C16 O7 -19(11)
In3 O8 C16 C17 158(3)
O7 C16 C17 C20 -171(5)
O8 C16 C17 C20 11(6)
O7 C16 C17 C19 -50(6)
O8 C16 C17 C19 132(4)
O7 C16 C17 C18 70(6)
O8 C16 C17 C18 -107(5)
F3 In3 O9 C21 8(5)
O8 In3 O9 C21 146(14)
O11 In3 O9 C21 -87(5)
F2 In3 O9 C21 93(5)
O6 In3 O9 C21 -172(5)
F4 In4 O10 C21 -127(5)
O15 In4 O10 C21 -78(70)
O13 In4 O10 C21 140(5)
O12 In4 O10 C21 46(5)
F3 In4 O10 C21 -42(5)
In4 O10 C21 O9 19(13)
In4 O10 C21 C22 -169(3)
In3 O9 C21 O10 3(13)
In3 O9 C21 C22 -168(3)
O10 C21 C22 C25 110(6)
O9 C21 C22 C25 -76(5)
O10 C21 C22 C24 -134(5)
O9 C21 C22 C24 41(6)
O10 C21 C22 C23 -9(7)
O9 C21 C22 C23 166(4)
F3 In3 O11 C26 -34(6)
O8 In3 O11 C26 -124(6)
O9 In3 O11 C26 61(6)
F2 In3 O11 C26 35(100)
O6 In3 O11 C26 146(6)
F4 In4 O12 C26 50(14)
O15 In4 O12 C26 102(6)
O13 In4 O12 C26 -166(6)
F3 In4 O12 C26 11(6)
O10 In4 O12 C26 -77(6)
In3 O11 C26 O12 8(14)
In3 O11 C26 C27 180(3)
In4 O12 C26 O11 6(15)
In4 O12 C26 C27 -166(3)
O11 C26 C27 C28 178(5)
O12 C26 C27 C28 -8(6)
O11 C26 C27 C29 52(6)
O12 C26 C27 C29 -134(5)
O11 C26 C27 C30 -64(6)
O12 C26 C27 C30 110(5)
F4 In4 O13 C31 33(6)
O15 In4 O13 C31 -59(6)
O12 In4 O13 C31 -142(6)
F3 In4 O13 C31 89(25)
O10 In4 O13 C31 120(6)
O19 In5 O14 C31 171(7)
F5 In5 O14 C31 -33(17)
F4 In5 O14 C31 -14(7)
O17 In5 O14 C31 -100(7)
O16 In5 O14 C31 75(7)
In5 O14 C31 O13 -7(16)
In5 O14 C31 C32 165(3)
In4 O13 C31 O14 -5(15)
In4 O13 C31 C32 -177(3)
O14 C31 C32 C33 49(7)
O13 C31 C32 C33 -136(5)
O14 C31 C32 C34 -73(7)
O13 C31 C32 C34 102(5)
O14 C31 C32 C35 171(6)
O13 C31 C32 C35 -14(6)
F4 In4 O15 C36 -14(7)
O13 In4 O15 C36 79(7)
O12 In4 O15 C36 173(7)
F3 In4 O15 C36 -99(7)
O10 In4 O15 C36 -63(71)
O19 In5 O16 C36 -135(7)
F5 In5 O16 C36 133(7)
F4 In5 O16 C36 49(7)
O17 In5 O16 C36 81(21)
O14 In5 O16 C36 -40(7)
In5 O16 C36 O15 -30(13)
In5 O16 C36 C37 175(3)
In4 O15 C36 O16 7(15)
In4 O15 C36 C37 163(4)
O16 C36 C37 C39 -35(8)
O15 C36 C37 C39 164(5)
O16 C36 C37 C38 85(7)
O15 C36 C37 C38 -76(6)
O16 C36 C37 C40 -157(6)
O15 C36 C37 C40 42(7)
O19 In5 O17 C41 -75(7)
F5 In5 O17 C41 17(7)
F4 In5 O17 C41 101(7)
O16 In5 O17 C41 69(21)
O14 In5 O17 C41 -169(7)
O23 In6 O18 C41 123(17)
O21 In6 O18 C41 140(9)
O20 In6 O18 C41 54(9)
F6 In6 O18 C41 -127(9)
F5 In6 O18 C41 -41(9)
In6 O18 C41 O17 19(15)
In6 O18 C41 C42 -162(4)
In5 O17 C41 O18 -3(14)
In5 O17 C41 C42 178(3)
O18 C41 C42 C45 -98(8)
O17 C41 C42 C45 81(6)
O18 C41 C42 C44 17(9)
O17 C41 C42 C44 -164(6)
O18 C41 C42 C43 141(7)
O17 C41 C42 C43 -40(7)
F5 In5 O19 C46 -31(5)
F4 In5 O19 C46 23(19)
O17 In5 O19 C46 61(5)
O16 In5 O19 C46 -116(5)
O14 In5 O19 C46 147(5)
O23 In6 O20 C46 80(6)
O18 In6 O20 C46 -107(6)
O21 In6 O20 C46 166(6)
F6 In6 O20 C46 -122(21)
F5 In6 O20 C46 -13(6)
In5 O19 C46 O20 -10(8)
In5 O19 C46 C47 -154(3)
In6 O20 C46 O19 39(9)
In6 O20 C46 C47 -173(4)
O19 C46 C47 C49 -10(5)
O20 C46 C47 C49 -158(5)
O19 C46 C47 C50 -129(5)
O20 C46 C47 C50 84(5)
O19 C46 C47 C48 112(5)
O20 C46 C47 C48 -35(5)
O23 In6 O21 C51 -88(6)
O18 In6 O21 C51 94(6)
O20 In6 O21 C51 179(6)
F6 In6 O21 C51 3(6)
F5 In6 O21 C51 -46(100)
O24 In7 O22 C51 102(5)
F6 In7 O22 C51 13(5)
F7 In7 O22 C51 37(35)
O25 In7 O22 C51 -77(5)
O27 In7 O22 C51 -164(5)
In6 O21 C51 O22 46(9)
In6 O21 C51 C52 -172(4)
In7 O22 C51 O21 -54(7)
In7 O22 C51 C52 160(3)
O21 C51 C52 C55 124(5)
O22 C51 C52 C55 -91(5)
O21 C51 C52 C54 -117(5)
O22 C51 C52 C54 27(5)
O21 C51 C52 C53 5(6)
O22 C51 C52 C53 150(5)
O18 In6 O23 C56 121(17)
O21 In6 O23 C56 105(6)
O20 In6 O23 C56 -170(6)
F6 In6 O23 C56 11(6)
F5 In6 O23 C56 -75(6)
F6 In7 O24 C56 2(5)
F7 In7 O24 C56 88(5)
O25 In7 O24 C56 -85(14)
O22 In7 O24 C56 -90(6)
O27 In7 O24 C56 -179(6)
In6 O23 C56 O24 -58(8)
In6 O23 C56 C57 161(4)
In7 O24 C56 O23 46(8)
In7 O24 C56 C57 -169(3)
O23 C56 C57 C60 -19(6)
O24 C56 C57 C60 -164(5)
O23 C56 C57 C59 97(6)
O24 C56 C57 C59 -47(5)
O23 C56 C57 C58 -139(6)
O24 C56 C57 C58 76(5)
O24 In7 O25 C61 164(11)
F6 In7 O25 C61 77(7)
F7 In7 O25 C61 -9(7)
O22 In7 O25 C61 168(7)
O27 In7 O25 C61 -102(7)
F7 In8 O26 C61 -22(8)
F8 In8 O26 C61 -110(8)
O31 In8 O26 C61 131(50)
O29 In8 O26 C61 159(8)
O28 In8 O26 C61 70(8)
In8 O26 C61 O25 -22(13)
In8 O26 C61 C62 -169(4)
In7 O25 C61 O26 42(12)
In7 O25 C61 C62 -164(4)
O26 C61 C62 C63 -17(10)
O25 C61 C62 C63 -167(5)
O26 C61 C62 C64 -135(9)
O25 C61 C62 C64 75(6)
O26 C61 C62 C65 101(9)
O25 C61 C62 C65 -49(7)
O24 In7 O27 C66 -111(10)
F6 In7 O27 C66 54(38)
F7 In7 O27 C66 -15(11)
O25 In7 O27 C66 77(10)
O22 In7 O27 C66 166(11)
F7 In8 O28 C66 3(9)
F8 In8 O28 C66 -86(45)
O31 In8 O28 C66 92(9)
O29 In8 O28 C66 -177(9)
O26 In8 O28 C66 -90(9)
In7 O27 C66 O28 -35(21)
In7 O27 C66 C67 -175(3)
In8 O28 C66 O27 43(20)
In8 O28 C66 C67 -173(3)
O27 C66 C67 C69 26(11)
O28 C66 C67 C69 -126(7)
O27 C66 C67 C68 152(9)
O28 C66 C67 C68 0(9)
O27 C66 C67 C70 -90(10)
O28 C66 C67 C70 117(7)
F7 In8 O29 C71 24(56)
F8 In8 O29 C71 47(6)
O31 In8 O29 C71 -47(6)
O26 In8 O29 C71 134(6)
O28 In8 O29 C71 -135(6)
O1 In1 O30 C71 -95(6)
F1 In1 O30 C71 -48(31)
O32 In1 O30 C71 84(6)
O3 In1 O30 C71 170(6)
F8 In1 O30 C71 -8(6)
In8 O29 C71 O30 -26(12)
In8 O29 C71 C72 166(3)
In1 O30 C71 O29 1(13)
In1 O30 C71 C72 169(3)
O29 C71 C72 C75 -18(6)
O30 C71 C72 C75 171(5)
O29 C71 C72 C73 -136(5)
O30 C71 C72 C73 53(6)
O29 C71 C72 C74 101(6)
O30 C71 C72 C74 -70(6)
F7 In8 O31 C76 -87(5)
F8 In8 O31 C76 1(5)
O29 In8 O31 C76 91(5)
O26 In8 O31 C76 120(51)
O28 In8 O31 C76 -179(5)
O1 In1 O32 C76 -52(28)
F1 In1 O32 C76 115(5)
O3 In1 O32 C76 -157(5)
F8 In1 O32 C76 31(5)
O30 In1 O32 C76 -63(5)
In1 O32 C76 O31 8(11)
In1 O32 C76 C77 166(3)
In8 O31 C76 O32 -29(10)
In8 O31 C76 C77 175(3)
O32 C76 C77 C78 14(6)
O31 C76 C77 C78 176(5)
O32 C76 C77 C80 133(5)
O31 C76 C77 C80 -65(6)
O32 C76 C77 C79 -113(5)
O31 C76 C77 C79 49(6)
C103 N1 C100 C101 -150(28)
C103 N1 C100 C102 105(40)
N1 C100 C101 C102 -155(15)
N1 C100 C102 C101 122(33)
C100 N1 C103 C104 153(29)
C100 N1 C103 C105 -128(31)
N1 C103 C104 C105 122(14)
N1 C103 C105 C104 -122(16)
